data_7060910
loop_
_publ_author_name
'Younes, Eyad A.'
'Issa, Maram J.'
'Abdollahi, Maryam F.'
'Ding, Yuan-Fu'
'Rasras, Anas J.'
'Mok, Greta S. P.'
'Lin, Jian-Bin'
'Zhao, Yuming'

_publ_section_title
;
 Studies of cyanomethylcarbamoyl-bridged anthracene and pyrene
 fluorophores
;
_journal_issue 37
_journal_name_full 'New Journal of Chemistry'
_journal_page_first 17366
_journal_page_last 17376
_journal_paper_doi 10.1039/D1NJ03044B
_journal_volume 45
_journal_year 2021
_chemical_absolute_configuration ad
_chemical_formula_moiety 'C29 H18 N2 O, C H Cl3'
_chemical_formula_sum 'C30 H19 Cl3 N2 O'
_chemical_formula_weight 529.82
_space_group_crystal_system monoclinic
_space_group_IT_number 4
_space_group_name_Hall 'P 2yb'
_space_group_name_H-M_alt 'P 1 21 1'
_atom_sites_solution_hydrogens mixed
_atom_sites_solution_primary dual
_audit_creation_date 2021-05-14
_audit_creation_method
;
Olex2 1.3
(compiled 2020.11.12 svn.r5f609507 for OlexSys, GUI svn.r6272)
;
_audit_update_record
;
2021-05-14 deposited with the CCDC.	2021-08-17 downloaded from the CCDC.
;
_cell_angle_alpha 90
_cell_angle_beta 91.942(4)
_cell_angle_gamma 90
_cell_formula_units_Z 2
_cell_length_a 4.8515(2)
_cell_length_b 21.8040(12)
_cell_length_c 11.5794(5)
_cell_measurement_reflns_used 7135
_cell_measurement_temperature 100(2)
_cell_measurement_theta_max 73.2820
_cell_measurement_theta_min 3.7820
_cell_volume 1224.19(10)
_computing_cell_refinement 'CrysAlisPro 1.171.40.84a (Rigaku OD, 2020)'
_computing_data_collection 'CrysAlisPro 1.171.40.84a (Rigaku OD, 2020)'
_computing_data_reduction 'CrysAlisPro 1.171.40.84a (Rigaku OD, 2020)'
_computing_molecular_graphics 'Olex2 1.3 (Dolomanov et al., 2009)'
_computing_publication_material 'Olex2 1.3 (Dolomanov et al., 2009)'
_computing_structure_refinement 'SHELXL 2018/3 (Sheldrick, 2015)'
_computing_structure_solution 'SHELXT 2018/2 (Sheldrick, 2018)'
_diffrn_ambient_environment N~2~
_diffrn_ambient_temperature 100(2)
_diffrn_detector 'Hybrid Pixel Array Detector'
_diffrn_detector_area_resol_mean 10.0000
_diffrn_detector_type HyPix
_diffrn_measured_fraction_theta_full 0.999
_diffrn_measured_fraction_theta_max 0.996
_diffrn_measurement_details
;
List of Runs (angles in degrees, time in seconds):

  # Type    Start    End  Width  t~exp~   \w     \q     \k     \f   Frames
#--------------------------------------------------------------------------
  1  \w    -11.00  24.00   0.50    8.00    --  -49.25  11.00 -83.00   70
  2  \w   -121.00 -42.00   0.50    8.00    --  -49.25 -11.00 103.00  158
  3  \w    -23.00  25.00   0.50    8.00    --   49.25 -11.00 103.00   96
  4  \w     42.00 122.00   0.50    8.00    --   49.25  11.00 -83.00  160
  5  \w   -162.00 -82.00   0.50   25.00    --  -90.00 -11.00 103.00  160
  6  \w    104.00 178.00   0.50   25.00    --  111.50  11.00 -83.00  148
  7  \w    -86.00 -13.00   0.50    5.00    --  -49.25 125.00  90.00  146
  8  \w    -16.00  24.00   0.50    5.00    --  -49.25  19.00-150.00   80
  9  \w    -86.00 -13.00   0.50    5.00    --  -49.25 125.00-150.00  146
 10  \w    -16.00  24.00   0.50    5.00    --  -49.25  19.00 -60.00   80
 11  \w    -65.00 -18.00   0.50   14.00    --  -90.00  61.00  30.00   94
 12  \w   -161.00 -81.00   0.50   14.00    --  -90.00 -45.00-150.00  160
 13  \w     41.00 105.00   0.50   14.00    --  111.50 -94.00 -90.00  128
 14  \w     41.00 105.00   0.50   14.00    --  111.50 -94.00 -30.00  128
 15  \w     41.00  79.00   0.50   14.00    --  111.50 -61.00 120.00   76
 16  \w     41.00 105.00   0.50   14.00    --  111.50 -94.00  30.00  128
 17  \w     41.00 111.00   0.50   14.00    --  111.50-125.00-180.00  140
 18  \w    102.00 178.00   0.50   14.00    --  111.50  45.00-180.00  152
 19  \w    104.00 178.00   0.50   14.00    --  111.50  30.00 150.00  148
 20  \w    102.00 178.00   0.50   14.00    --  111.50  45.00-120.00  152
 21  \w     41.00 105.00   0.50   14.00    --  111.50 -94.00   0.00  128
 22  \w    104.00 178.00   0.50   14.00    --  111.50  15.00  30.00  148
 23  \w     41.00  79.00   0.50   14.00    --  111.50 -61.00-120.00   76
 24  \w     41.00  79.00   0.50   14.00    --  111.50 -61.00  30.00   76
 25  \w     41.00  79.00   0.50   14.00    --  111.50 -61.00 -90.00   76
 26  \w     41.00 105.00   0.50   14.00    --  111.50 -94.00-150.00  128
 27  \w   -120.00 -28.00   0.50    5.00    --  -49.25 -77.00  60.00  184
 28  \w   -120.00 -50.00   0.50    5.00    --  -49.25 -77.00-180.00  140
 29  \w     37.00 121.00   0.50    5.00    --   49.25  57.00 -30.00  168
 30  \w     51.00  76.00   0.50    5.00    --   49.43  77.00-180.00   50
 31  \w    -66.00 -40.00   0.50    5.00    --  -49.43 -44.00 -15.23   52
 32  \w    -68.00 -42.00   0.50    5.00    --  -49.43 -37.00 -30.00   52
 33  \w    -63.00 -37.00   0.50    5.00    --  -49.43 -77.00 -30.00   52
 34  \w    -54.00 -29.00   0.50    5.00    --  -49.43 -77.00   0.00   50
 35  \w    -55.00 -29.00   0.50    5.00    --  -49.43 -77.00  30.00   52
 36  \w     44.00  71.00   0.50    5.00    --   49.43  37.00 -30.00   54
 37  \w     43.00  70.00   0.50    5.00    --   49.43  37.00  60.00   54
 38  \w     45.00  96.00   0.50    5.00    --   49.43  19.00   0.00  102
 39  \w     44.00  70.00   0.50    5.00    --   49.43  37.00  30.00   52
 40  \w     30.00  57.00   0.50    5.00    --   49.43  77.00  60.00   54
 41  \w   -100.00 -74.00   0.50   14.00    --  -90.00 -64.00 -30.19   52
 42  \w    -96.00 -70.00   0.50   14.00    --  -90.00 -77.00  30.00   52
 43  \w    -95.00 -69.00   0.50   14.00    --  -90.00 -77.00   0.00   52
 44  \w    -99.00 -73.00   0.50   14.00    --  -90.00 -77.00 -30.00   52
 45  \w    -96.00 -70.00   0.50   14.00    --  -90.00 -75.00  42.89   52
 46  \w    -97.00 -71.00   0.50   14.00    --  -90.00 -77.00 -60.00   52
 47  \w    -94.00 -69.00   0.50   14.00    --  -90.00 -77.00  60.00   50
 48  \w   -101.00 -75.00   0.50   14.00    --  -90.00 -62.00  -2.97   52
 49  \w   -103.00 -77.00   0.50   14.00    --  -90.00 -63.00  -4.47   52
 50  \w    -99.00 -73.00   0.50   14.00    --  -90.00 -69.00  66.83   52
 51  \w   -100.00 -74.00   0.50   14.00    --  -90.00 -64.00  34.06   52
 52  \w   -102.00 -76.00   0.50   14.00    --  -90.00 -61.00  43.60   52
 53  \w    -95.00 -70.00   0.50   14.00    --  -90.00 -74.00 -21.25   50
 54  \w   -100.00 -74.00   0.50   14.00    --  -90.00 -74.00  21.83   52
 55  \w    -99.00 -74.00   0.50   14.00    --  -90.00 -66.00  56.36   50
 56  \w    -97.00 -72.00   0.50   14.00    --  -90.00 -75.00  35.25   50
 57  \w    -98.00 -72.00   0.50   14.00    --  -90.00 -71.00 -62.23   52
 58  \w    -96.00 -71.00   0.50   14.00    --  -90.00 -73.00 -48.71   50
 59  \w    -97.00 -71.00   0.50   14.00    --  -90.00 -77.00  90.00   52
 60  \w    -96.00 -71.00   0.50   14.00    --  -90.00 -72.00  -2.84   50
 61  \w    104.00 138.00   0.50   14.00    --  111.50  61.00  60.00   68
 62  \w    153.00 178.00   0.50   14.00    --  111.50  61.00  30.00   50
 63  \w     97.00 123.00   0.50   14.00    --  111.50  61.00  30.00   52
 64  \w     53.00  79.00   0.50   14.00    --  111.50 -61.00-180.00   52
 65  \w    153.00 178.00   0.50   14.00    --  111.50  61.00 -30.00   50
 66  \w     97.00 123.00   0.50   14.00    --  111.50  61.00 -30.00   52
 67  \w     93.00 119.00   0.50   14.00    --  111.50  77.00 -30.00   52
 68  \w    153.00 178.00   0.50   14.00    --  111.50  77.00 -60.00   50
 69  \w     93.00 102.50   0.50   14.00    --  111.50  77.00 -60.00   19
;
_diffrn_measurement_device 'four-circle diffractometer'
_diffrn_measurement_device_type 'XtaLAB Synergy, Dualflex, HyPix'
_diffrn_measurement_method '\w scans'
_diffrn_orient_matrix_type 'CrysAlisPro convention (1999,Acta A55,543-557)'
_diffrn_orient_matrix_UB_11 0.1428603000
_diffrn_orient_matrix_UB_12 -0.0096721000
_diffrn_orient_matrix_UB_13 0.1194612000
_diffrn_orient_matrix_UB_21 -0.2835199000
_diffrn_orient_matrix_UB_22 -0.0014477000
_diffrn_orient_matrix_UB_23 0.0559588000
_diffrn_orient_matrix_UB_31 -0.0139426000
_diffrn_orient_matrix_UB_32 -0.0699781000
_diffrn_orient_matrix_UB_33 -0.0176289000
_diffrn_radiation_monochromator mirror
_diffrn_radiation_probe x-ray
_diffrn_radiation_type 'Cu K\a'
_diffrn_radiation_wavelength 1.54184
_diffrn_reflns_av_R_equivalents 0.0808
_diffrn_reflns_av_unetI/netI 0.0523
_diffrn_reflns_Laue_measured_fraction_full 0.999
_diffrn_reflns_Laue_measured_fraction_max 0.996
_diffrn_reflns_limit_h_max 6
_diffrn_reflns_limit_h_min -6
_diffrn_reflns_limit_k_max 23
_diffrn_reflns_limit_k_min -27
_diffrn_reflns_limit_l_max 14
_diffrn_reflns_limit_l_min -14
_diffrn_reflns_number 23474
_diffrn_reflns_point_group_measured_fraction_full 0.968
_diffrn_reflns_point_group_measured_fraction_max 0.946
_diffrn_reflns_theta_full 67.684
_diffrn_reflns_theta_max 74.968
_diffrn_reflns_theta_min 3.820
_diffrn_source 'micro-focus sealed X-ray tube'
_diffrn_source_type 'PhotonJet (Cu) X-ray Source'
_exptl_absorpt_coefficient_mu 3.607
_exptl_absorpt_correction_T_max 1.00000
_exptl_absorpt_correction_T_min 0.68197
_exptl_absorpt_correction_type multi-scan
_exptl_absorpt_process_details
;
CrysAlisPro 1.171.40.84a (Rigaku Oxford Diffraction, 2020)
Empirical absorption correction using spherical harmonics,
implemented in SCALE3 ABSPACK scaling algorithm.
;
_exptl_crystal_colour colourless
_exptl_crystal_colour_primary colourless
_exptl_crystal_density_diffrn 1.437
_exptl_crystal_description needle
_exptl_crystal_F_000 544
_exptl_crystal_size_max 0.2
_exptl_crystal_size_mid 0.05
_exptl_crystal_size_min 0.04
_refine_diff_density_max 0.374
_refine_diff_density_min -0.507
_refine_diff_density_rms 0.071
_refine_ls_abs_structure_details
;
 Refined as an inversion twin.
;
_refine_ls_abs_structure_Flack 0.03(4)
_refine_ls_extinction_method none
_refine_ls_goodness_of_fit_ref 1.060
_refine_ls_hydrogen_treatment mixed
_refine_ls_matrix_type full
_refine_ls_number_parameters 367
_refine_ls_number_reflns 4748
_refine_ls_number_restraints 17
_refine_ls_restrained_S_all 1.060
_refine_ls_R_factor_all 0.0840
_refine_ls_R_factor_gt 0.0694
_refine_ls_shift/su_max 0.000
_refine_ls_shift/su_mean 0.000
_refine_ls_structure_factor_coef Fsqd
_refine_ls_weighting_details 'w=1/[\s^2^(Fo^2^)+(0.1289P)^2^+0.4614P] where P=(Fo^2^+2Fc^2^)/3'
_refine_ls_weighting_scheme calc
_refine_ls_wR_factor_gt 0.1904
_refine_ls_wR_factor_ref 0.2025
_reflns_Friedel_coverage 0.849
_reflns_Friedel_fraction_full 0.935
_reflns_Friedel_fraction_max 0.893
_reflns_number_gt 3922
_reflns_number_total 4748
_reflns_threshold_expression 'I > 2\s(I)'
_cod_data_source_file d1nj03044b2.cif
_cod_data_source_block py-np
_cod_depositor_comments 'Adding full bibliography for 7060907--7060910.cif.'
_cod_database_code 7060910
_shelx_shelxl_version_number 2018/3
_chemical_oxdiff_formula C29H18N2OCHCl3
_shelx_space_group_comment
;
The symmetry employed for this shelxl refinement is uniquely defined
by the following loop, which should always be used as a source of
symmetry information in preference to the above space-group names.
They are only intended as comments.
;
_shelx_estimated_absorpt_t_max 0.869
_shelx_estimated_absorpt_t_min 0.532
_reflns_odcompleteness_completeness 99.53
_reflns_odcompleteness_iscentric 1
_reflns_odcompleteness_theta 74.33
_olex2_refinement_description
;
1. Twinned data refinement
 Scales: 0.97(4)
 0.03(4)
2. Fixed Uiso
 At 1.2 times of:
  All C(H) groups
3. Restrained distances
 N1-H1
 0.88 with sigma of 0.02
 Cl1A-C1A \\sim Cl3A-C1A \\sim Cl2A-C1A \\sim Cl2B-C1B \\sim Cl3B-C1B \\sim
Cl1B-C1B
 with sigma of 0.02
4. Others
 Sof(Cl1B)=Sof(Cl2B)=Sof(Cl3B)=Sof(C1B)=Sof(H1B)=1-FVAR(1)
 Sof(Cl1A)=Sof(Cl2A)=Sof(Cl3A)=Sof(C1A)=Sof(H1A)=FVAR(1)
5.a Ternary CH refined with riding coordinates:
 C1A(H1A), C1B(H1B), C12(H12)
5.b Aromatic/amide H refined with riding coordinates:
 C3(H3), C4(H4), C5(H5), C7(H7), C8(H8), C9(H9), C10(H10), C15(H15), C16(H16),
 C18(H18), C19(H19), C21(H21), C22(H22), C23(H23), C25(H25), C26(H26)
;
_olex2_submission_special_instructions 'No special instructions were received'
_oxdiff_exptl_absorpt_empirical_details
;
Empirical correction (ABSPACK) includes:
- Absorption correction using spherical harmonics
- Frame scaling
;
_oxdiff_exptl_absorpt_empirical_full_max 1.846
_oxdiff_exptl_absorpt_empirical_full_min 0.436

loop_
_space_group_symop_operation_xyz
'x, y, z'
'-x, y+1/2, -z'

loop_
_atom_site_label
_atom_site_type_symbol
_atom_site_fract_x
_atom_site_fract_y
_atom_site_fract_z
_atom_site_U_iso_or_equiv
_atom_site_adp_type
_atom_site_occupancy
_atom_site_site_symmetry_order
_atom_site_calc_flag
_atom_site_refinement_flags_posn
_atom_site_refinement_flags_adp
_atom_site_refinement_flags_occupancy
_atom_site_disorder_assembly
_atom_site_disorder_group
Cl1A Cl 0.2403(11) 0.33884(18) 0.7541(6) 0.0885(19) Uani 0.667(11) 1 d D . P A 1
Cl1B Cl 0.120(2) 0.3384(4) 0.8328(14) 0.096(4) Uani 0.333(11) 1 d D . P A 2
Cl2A Cl 0.4616(19) 0.2765(2) 0.9534(3) 0.109(3) Uani 0.667(11) 1 d D . P A 1
Cl2B Cl 0.6215(14) 0.2782(4) 0.9007(17) 0.116(5) Uani 0.333(11) 1 d D . P A 2
Cl3A Cl 0.233(2) 0.2074(5) 0.7605(6) 0.084(2) Uani 0.667(11) 1 d D . P A 1
Cl3B Cl 0.181(4) 0.2079(7) 0.7912(16) 0.082(5) Uani 0.333(11) 1 d D . P A 2
C1A C 0.413(2) 0.2735(5) 0.8023(8) 0.062(3) Uani 0.667(11) 1 d D . P A 1
H1A H 0.598508 0.272546 0.766904 0.074 Uiso 0.667(11) 1 calc R U P A 1
C1B C 0.258(4) 0.2693(8) 0.888(2) 0.080(8) Uani 0.333(11) 1 d D . P A 2
H1B H 0.182037 0.260481 0.965088 0.096 Uiso 0.333(11) 1 calc R U P A 2
O1 O 1.2936(7) 0.4983(3) 0.6108(3) 0.0505(11) Uani 1 1 d . . . . .
N1 N 0.8475(8) 0.4879(2) 0.5593(3) 0.0348(9) Uani 1 1 d D . . . .
H1 H 0.678(6) 0.493(3) 0.579(4) 0.026(12) Uiso 1 1 d D . . . .
N2 N 1.0128(13) 0.5855(3) 0.3435(5) 0.0565(14) Uani 1 1 d . . . . .
C1 C 1.0531(10) 0.4947(3) 0.6393(4) 0.0357(11) Uani 1 1 d . . . . .
C2 C 0.9687(10) 0.4961(3) 0.7631(4) 0.0361(11) Uani 1 1 d . . . . .
C3 C 0.7700(11) 0.4556(3) 0.7960(5) 0.0407(12) Uani 1 1 d . . . . .
H3 H 0.685879 0.428989 0.740206 0.049 Uiso 1 1 calc R U . . .
C4 C 0.6892(12) 0.4529(4) 0.9112(5) 0.0486(14) Uani 1 1 d . . . . .
H4 H 0.551694 0.424544 0.933100 0.058 Uiso 1 1 calc R U . . .
C5 C 0.8073(12) 0.4907(4) 0.9909(5) 0.0491(15) Uani 1 1 d . . . . .
H5 H 0.751861 0.488622 1.068702 0.059 Uiso 1 1 calc R U . . .
C6 C 1.0114(11) 0.5333(3) 0.9608(4) 0.0412(13) Uani 1 1 d . . . . .
C7 C 1.1278(13) 0.5748(3) 1.0441(5) 0.0505(15) Uani 1 1 d . . . . .
H7 H 1.068314 0.573735 1.121385 0.061 Uiso 1 1 calc R U . . .
C8 C 1.3229(15) 0.6157(4) 1.0138(6) 0.0553(17) Uani 1 1 d . . . . .
H8 H 1.401039 0.642583 1.070664 0.066 Uiso 1 1 calc R U . . .
C9 C 1.4115(14) 0.6191(3) 0.8995(6) 0.0517(15) Uani 1 1 d . . . . .
H9 H 1.548455 0.647954 0.879565 0.062 Uiso 1 1 calc R U . . .
C10 C 1.2992(11) 0.5804(3) 0.8169(5) 0.0423(13) Uani 1 1 d . . . . .
H10 H 1.358588 0.583070 0.739678 0.051 Uiso 1 1 calc R U . . .
C11 C 1.0970(11) 0.5367(3) 0.8448(4) 0.0383(12) Uani 1 1 d . . . . .
C12 C 0.9133(10) 0.4794(3) 0.4391(4) 0.0343(11) Uani 1 1 d . . . . .
H12 H 1.088651 0.455281 0.438682 0.041 Uiso 1 1 calc R U . . .
C13 C 0.9709(12) 0.5392(3) 0.3843(4) 0.0399(12) Uani 1 1 d . . . . .
C14 C 0.6984(10) 0.4420(3) 0.3737(4) 0.0346(11) Uani 1 1 d . . . . .
C15 C 0.5352(11) 0.4681(3) 0.2848(5) 0.0398(13) Uani 1 1 d . . . . .
H15 H 0.557969 0.510133 0.266055 0.048 Uiso 1 1 calc R U . . .
C16 C 0.3403(11) 0.4332(3) 0.2237(5) 0.0445(14) Uani 1 1 d . . . . .
H16 H 0.231848 0.451802 0.163522 0.053 Uiso 1 1 calc R U . . .
C17 C 0.3011(11) 0.3722(4) 0.2487(5) 0.0465(15) Uani 1 1 d . . . . .
C18 C 0.0969(13) 0.3349(4) 0.1857(7) 0.064(2) Uani 1 1 d . . . . .
H18 H -0.012911 0.352859 0.125251 0.076 Uiso 1 1 calc R U . . .
C19 C 0.0621(14) 0.2757(5) 0.2120(7) 0.072(3) Uani 1 1 d . . . . .
H19 H -0.073807 0.252554 0.170092 0.087 Uiso 1 1 calc R U . . .
C20 C 0.2247(16) 0.2461(4) 0.3019(8) 0.067(2) Uani 1 1 d . . . . .
C21 C 0.189(2) 0.1860(5) 0.3306(11) 0.089(3) Uani 1 1 d . . . . .
H21 H 0.053593 0.162639 0.288907 0.107 Uiso 1 1 calc R U . . .
C22 C 0.342(3) 0.1582(5) 0.4178(12) 0.098(4) Uani 1 1 d . . . . .
H22 H 0.308798 0.116475 0.436584 0.117 Uiso 1 1 calc R U . . .
C23 C 0.548(2) 0.1915(4) 0.4795(9) 0.080(3) Uani 1 1 d . . . . .
H23 H 0.658152 0.171708 0.537691 0.096 Uiso 1 1 calc R U . . .
C24 C 0.5899(16) 0.2528(3) 0.4557(7) 0.0593(18) Uani 1 1 d . . . . .
C25 C 0.7920(14) 0.2899(3) 0.5145(6) 0.0536(16) Uani 1 1 d . . . . .
H25 H 0.904968 0.271615 0.573648 0.064 Uiso 1 1 calc R U . . .
C26 C 0.8296(11) 0.3491(3) 0.4902(5) 0.0424(13) Uani 1 1 d . . . . .
H26 H 0.968465 0.371468 0.531873 0.051 Uiso 1 1 calc R U . . .
C27 C 0.6634(11) 0.3799(3) 0.4018(4) 0.0376(12) Uani 1 1 d . . . . .
C28 C 0.4624(11) 0.3443(3) 0.3388(5) 0.0429(13) Uani 1 1 d . . . . .
C29 C 0.4246(13) 0.2811(4) 0.3654(6) 0.0541(17) Uani 1 1 d . . . . .

loop_
_atom_site_aniso_label
_atom_site_aniso_U_11
_atom_site_aniso_U_22
_atom_site_aniso_U_33
_atom_site_aniso_U_23
_atom_site_aniso_U_13
_atom_site_aniso_U_12
Cl1A 0.090(3) 0.056(2) 0.116(4) 0.028(2) -0.050(3) -0.0149(18)
Cl1B 0.094(6) 0.060(4) 0.130(10) -0.001(5) -0.055(6) 0.013(4)
Cl2A 0.213(8) 0.062(2) 0.0503(17) -0.0038(14) -0.029(2) 0.008(3)
Cl2B 0.046(4) 0.067(5) 0.233(15) 0.003(7) -0.038(5) 0.003(3)
Cl3A 0.128(6) 0.063(3) 0.059(2) 0.0060(18) -0.019(2) 0.014(3)
Cl3B 0.082(6) 0.038(4) 0.121(12) 0.005(7) -0.052(8) -0.003(4)
C1A 0.068(6) 0.072(8) 0.046(5) 0.010(5) 0.002(4) 0.019(6)
C1B 0.066(14) 0.062(16) 0.11(2) -0.009(15) -0.023(14) 0.004(13)
O1 0.0249(17) 0.091(4) 0.0359(18) -0.006(2) 0.0033(14) 0.000(2)
N1 0.0238(18) 0.050(3) 0.0303(19) -0.0006(18) 0.0024(14) 0.0011(19)
N2 0.078(4) 0.050(4) 0.042(3) -0.006(2) 0.011(3) -0.008(3)
C1 0.025(2) 0.048(3) 0.033(2) 0.003(2) -0.0038(17) 0.002(2)
C2 0.029(2) 0.051(3) 0.029(2) 0.001(2) -0.0025(17) 0.006(2)
C3 0.032(3) 0.057(4) 0.033(2) 0.006(2) -0.0029(19) -0.002(2)
C4 0.039(3) 0.068(4) 0.040(3) 0.010(3) 0.000(2) -0.003(3)
C5 0.041(3) 0.072(5) 0.034(3) 0.005(3) 0.001(2) 0.008(3)
C6 0.034(3) 0.059(4) 0.031(2) 0.003(2) -0.005(2) 0.007(3)
C7 0.053(3) 0.062(4) 0.036(3) -0.004(3) -0.001(2) 0.010(3)
C8 0.061(4) 0.062(4) 0.042(3) -0.008(3) -0.017(3) 0.003(3)
C9 0.050(3) 0.057(4) 0.048(3) -0.003(3) -0.011(3) -0.005(3)
C10 0.037(3) 0.053(4) 0.036(3) 0.002(2) -0.005(2) 0.004(2)
C11 0.032(2) 0.049(3) 0.033(2) 0.000(2) -0.0044(19) 0.006(2)
C12 0.029(2) 0.044(3) 0.031(2) -0.002(2) 0.0032(17) 0.000(2)
C13 0.045(3) 0.043(4) 0.032(2) -0.005(2) 0.002(2) -0.001(3)
C14 0.031(2) 0.043(3) 0.030(2) 0.000(2) 0.0056(18) 0.002(2)
C15 0.035(3) 0.052(4) 0.033(2) 0.000(2) 0.005(2) 0.001(2)
C16 0.030(3) 0.070(5) 0.032(3) -0.005(2) -0.001(2) 0.002(3)
C17 0.028(2) 0.070(5) 0.042(3) -0.017(3) 0.003(2) -0.003(3)
C18 0.036(3) 0.092(6) 0.063(4) -0.037(4) 0.008(3) -0.012(3)
C19 0.046(4) 0.099(7) 0.072(5) -0.042(5) 0.016(3) -0.024(4)
C20 0.054(4) 0.063(5) 0.085(5) -0.033(4) 0.034(4) -0.023(3)
C21 0.086(6) 0.073(7) 0.111(7) -0.040(6) 0.051(6) -0.031(5)
C22 0.111(8) 0.051(5) 0.137(9) -0.030(6) 0.081(8) -0.033(5)
C23 0.086(5) 0.055(5) 0.103(6) -0.003(4) 0.053(5) 0.001(4)
C24 0.060(4) 0.046(4) 0.074(4) -0.002(3) 0.033(3) 0.000(3)
C25 0.049(3) 0.054(4) 0.059(3) 0.012(3) 0.015(3) 0.008(3)
C26 0.038(3) 0.048(4) 0.041(3) 0.002(2) 0.003(2) 0.007(2)
C27 0.031(2) 0.047(4) 0.035(2) -0.001(2) 0.0061(19) -0.002(2)
C28 0.034(3) 0.047(4) 0.049(3) -0.010(2) 0.013(2) -0.006(2)
C29 0.044(3) 0.054(4) 0.066(4) -0.016(3) 0.023(3) -0.011(3)

loop_
_atom_type_symbol
_atom_type_description
_atom_type_scat_dispersion_real
_atom_type_scat_dispersion_imag
_atom_type_scat_source
C C 0.0181 0.0091 'International Tables Vol C Tables 4.2.6.8 and 6.1.1.4'
H H 0.0000 0.0000 'International Tables Vol C Tables 4.2.6.8 and 6.1.1.4'
Cl Cl 0.3639 0.7018 'International Tables Vol C Tables 4.2.6.8 and 6.1.1.4'
N N 0.0311 0.0180 'International Tables Vol C Tables 4.2.6.8 and 6.1.1.4'
O O 0.0492 0.0322 'International Tables Vol C Tables 4.2.6.8 and 6.1.1.4'

loop_
_geom_angle_atom_site_label_1
_geom_angle_atom_site_label_2
_geom_angle_atom_site_label_3
_geom_angle
_geom_angle_site_symmetry_1
_geom_angle_site_symmetry_3
_geom_angle_publ_flag
Cl1A C1A Cl2A 109.6(6) . . ?
Cl1A C1A Cl3A 110.9(7) . . ?
Cl1A C1A H1A 108.5 . . ?
Cl2A C1A H1A 108.5 . . ?
Cl3A C1A Cl2A 110.8(7) . . ?
Cl3A C1A H1A 108.5 . . ?
Cl1B C1B Cl2B 107.7(12) . . ?
Cl1B C1B Cl3B 110.4(14) . . ?
Cl1B C1B H1B 109.9 . . ?
Cl2B C1B Cl3B 108.9(13) . . ?
Cl2B C1B H1B 109.9 . . ?
Cl3B C1B H1B 109.9 . . ?
C1 N1 H1 119(4) . . ?
C1 N1 C12 119.5(4) . . ?
C12 N1 H1 121(4) . . ?
O1 C1 N1 120.8(4) . . ?
O1 C1 C2 123.2(4) . . ?
N1 C1 C2 116.0(4) . . ?
C3 C2 C1 117.9(5) . . ?
C3 C2 C11 120.8(5) . . ?
C11 C2 C1 121.2(5) . . ?
C2 C3 H3 119.6 . . ?
C2 C3 C4 120.8(6) . . ?
C4 C3 H3 119.6 . . ?
C3 C4 H4 120.1 . . ?
C5 C4 C3 119.8(6) . . ?
C5 C4 H4 120.1 . . ?
C4 C5 H5 119.4 . . ?
C4 C5 C6 121.3(5) . . ?
C6 C5 H5 119.4 . . ?
C5 C6 C7 121.1(5) . . ?
C5 C6 C11 119.9(5) . . ?
C11 C6 C7 119.0(6) . . ?
C6 C7 H7 119.8 . . ?
C8 C7 C6 120.5(5) . . ?
C8 C7 H7 119.8 . . ?
C7 C8 H8 119.5 . . ?
C7 C8 C9 121.0(6) . . ?
C9 C8 H8 119.5 . . ?
C8 C9 H9 120.1 . . ?
C10 C9 C8 119.8(6) . . ?
C10 C9 H9 120.1 . . ?
C9 C10 H10 119.5 . . ?
C9 C10 C11 121.1(5) . . ?
C11 C10 H10 119.5 . . ?
C6 C11 C2 117.4(5) . . ?
C10 C11 C2 124.0(5) . . ?
C10 C11 C6 118.6(5) . . ?
N1 C12 H12 106.7 . . ?
N1 C12 C13 110.4(5) . . ?
N1 C12 C14 112.4(4) . . ?
C13 C12 H12 106.7 . . ?
C13 C12 C14 113.5(4) . . ?
C14 C12 H12 106.7 . . ?
N2 C13 C12 179.0(6) . . ?
C15 C14 C12 121.0(5) . . ?
C15 C14 C27 119.6(5) . . ?
C27 C14 C12 119.5(5) . . ?
C14 C15 H15 119.6 . . ?
C16 C15 C14 120.7(6) . . ?
C16 C15 H15 119.6 . . ?
C15 C16 H16 119.4 . . ?
C17 C16 C15 121.3(5) . . ?
C17 C16 H16 119.4 . . ?
C16 C17 C18 122.0(7) . . ?
C16 C17 C28 119.5(5) . . ?
C28 C17 C18 118.5(7) . . ?
C17 C18 H18 119.6 . . ?
C19 C18 C17 120.9(8) . . ?
C19 C18 H18 119.6 . . ?
C18 C19 H19 119.1 . . ?
C18 C19 C20 121.8(7) . . ?
C20 C19 H19 119.1 . . ?
C21 C20 C19 122.4(9) . . ?
C21 C20 C29 118.7(10) . . ?
C29 C20 C19 118.8(8) . . ?
C20 C21 H21 118.9 . . ?
C20 C21 C22 122.2(10) . . ?
C22 C21 H21 118.9 . . ?
C21 C22 H22 120.0 . . ?
C21 C22 C23 120.0(10) . . ?
C23 C22 H22 120.0 . . ?
C22 C23 H23 119.8 . . ?
C24 C23 C22 120.3(11) . . ?
C24 C23 H23 119.8 . . ?
C23 C24 C25 123.9(9) . . ?
C23 C24 C29 118.5(8) . . ?
C25 C24 C29 117.6(6) . . ?
C24 C25 H25 118.5 . . ?
C26 C25 C24 123.0(7) . . ?
C26 C25 H25 118.5 . . ?
C25 C26 H26 119.3 . . ?
C25 C26 C27 121.4(6) . . ?
C27 C26 H26 119.3 . . ?
C14 C27 C26 122.9(5) . . ?
C14 C27 C28 119.5(5) . . ?
C28 C27 C26 117.7(6) . . ?
C17 C28 C27 119.5(6) . . ?
C17 C28 C29 120.1(6) . . ?
C27 C28 C29 120.4(6) . . ?
C20 C29 C24 120.1(8) . . ?
C20 C29 C28 119.9(8) . . ?
C28 C29 C24 120.0(6) . . ?

loop_
_geom_bond_atom_site_label_1
_geom_bond_atom_site_label_2
_geom_bond_distance
_geom_bond_site_symmetry_2
_geom_bond_publ_flag
Cl1A C1A 1.736(10) . ?
Cl1B C1B 1.758(18) . ?
Cl2A C1A 1.759(9) . ?
Cl2B C1B 1.775(17) . ?
Cl3A C1A 1.746(14) . ?
Cl3B C1B 1.777(18) . ?
C1A H1A 1.0000 . ?
C1B H1B 1.0000 . ?
O1 C1 1.226(6) . ?
N1 H1 0.87(3) . ?
N1 C1 1.346(6) . ?
N1 C12 1.450(6) . ?
N2 C13 1.135(9) . ?
C1 C2 1.505(7) . ?
C2 C3 1.371(8) . ?
C2 C11 1.424(8) . ?
C3 H3 0.9500 . ?
C3 C4 1.404(8) . ?
C4 H4 0.9500 . ?
C4 C5 1.351(10) . ?
C5 H5 0.9500 . ?
C5 C6 1.409(10) . ?
C6 C7 1.425(9) . ?
C6 C11 1.421(7) . ?
C7 H7 0.9500 . ?
C7 C8 1.356(11) . ?
C8 H8 0.9500 . ?
C8 C9 1.407(10) . ?
C9 H9 0.9500 . ?
C9 C10 1.374(9) . ?
C10 H10 0.9500 . ?
C10 C11 1.413(9) . ?
C12 H12 1.0000 . ?
C12 C13 1.482(9) . ?
C12 C14 1.508(7) . ?
C14 C15 1.398(8) . ?
C14 C27 1.404(8) . ?
C15 H15 0.9500 . ?
C15 C16 1.389(8) . ?
C16 H16 0.9500 . ?
C16 C17 1.376(11) . ?
C17 C18 1.458(9) . ?
C17 C28 1.419(9) . ?
C18 H18 0.9500 . ?
C18 C19 1.339(15) . ?
C19 H19 0.9500 . ?
C19 C20 1.438(14) . ?
C20 C21 1.363(15) . ?
C20 C29 1.420(10) . ?
C21 H21 0.9500 . ?
C21 C22 1.374(18) . ?
C22 H22 0.9500 . ?
C22 C23 1.410(17) . ?
C23 H23 0.9500 . ?
C23 C24 1.381(12) . ?
C24 C25 1.425(11) . ?
C24 C29 1.435(11) . ?
C25 H25 0.9500 . ?
C25 C26 1.335(9) . ?
C26 H26 0.9500 . ?
C26 C27 1.447(8) . ?
C27 C28 1.426(8) . ?
C28 C29 1.427(10) . ?

loop_
_geom_hbond_atom_site_label_D
_geom_hbond_atom_site_label_H
_geom_hbond_atom_site_label_A
_geom_hbond_distance_DH
_geom_hbond_distance_HA
_geom_hbond_distance_DA
_geom_hbond_angle_DHA
_geom_hbond_site_symmetry_A
_geom_hbond_publ_flag
N1 H1 O1 0.87(3) 1.92(3) 2.781(5) 174(6) 1_455 yes

loop_
_geom_torsion_atom_site_label_1
_geom_torsion_atom_site_label_2
_geom_torsion_atom_site_label_3
_geom_torsion_atom_site_label_4
_geom_torsion
_geom_torsion_site_symmetry_1
_geom_torsion_site_symmetry_2
_geom_torsion_site_symmetry_3
_geom_torsion_site_symmetry_4
_geom_torsion_publ_flag
O1 C1 C2 C3 -137.4(6) . . . . ?
O1 C1 C2 C11 40.6(9) . . . . ?
N1 C1 C2 C3 41.2(8) . . . . ?
N1 C1 C2 C11 -140.8(5) . . . . ?
N1 C12 C14 C15 113.8(5) . . . . ?
N1 C12 C14 C27 -66.7(6) . . . . ?
C1 N1 C12 C13 -81.5(6) . . . . ?
C1 N1 C12 C14 150.7(5) . . . . ?
C1 C2 C3 C4 177.6(5) . . . . ?
C1 C2 C11 C6 -177.7(5) . . . . ?
C1 C2 C11 C10 3.3(8) . . . . ?
C2 C3 C4 C5 0.2(9) . . . . ?
C3 C2 C11 C6 0.2(8) . . . . ?
C3 C2 C11 C10 -178.8(6) . . . . ?
C3 C4 C5 C6 0.1(10) . . . . ?
C4 C5 C6 C7 177.5(6) . . . . ?
C4 C5 C6 C11 -0.3(9) . . . . ?
C5 C6 C7 C8 -179.6(6) . . . . ?
C5 C6 C11 C2 0.1(8) . . . . ?
C5 C6 C11 C10 179.2(6) . . . . ?
C6 C7 C8 C9 1.1(10) . . . . ?
C7 C6 C11 C2 -177.7(5) . . . . ?
C7 C6 C11 C10 1.3(8) . . . . ?
C7 C8 C9 C10 0.0(10) . . . . ?
C8 C9 C10 C11 -0.5(10) . . . . ?
C9 C10 C11 C2 178.8(6) . . . . ?
C9 C10 C11 C6 -0.1(9) . . . . ?
C11 C2 C3 C4 -0.4(9) . . . . ?
C11 C6 C7 C8 -1.8(9) . . . . ?
C12 N1 C1 O1 5.4(9) . . . . ?
C12 N1 C1 C2 -173.3(5) . . . . ?
C12 C14 C15 C16 179.1(5) . . . . ?
C12 C14 C27 C26 -1.4(7) . . . . ?
C12 C14 C27 C28 -179.2(4) . . . . ?
C13 C12 C14 C15 -12.4(7) . . . . ?
C13 C12 C14 C27 167.1(4) . . . . ?
C14 C15 C16 C17 0.2(8) . . . . ?
C14 C27 C28 C17 0.0(7) . . . . ?
C14 C27 C28 C29 179.6(5) . . . . ?
C15 C14 C27 C26 178.1(5) . . . . ?
C15 C14 C27 C28 0.3(7) . . . . ?
C15 C16 C17 C18 179.8(5) . . . . ?
C15 C16 C17 C28 0.1(8) . . . . ?
C16 C17 C18 C19 -179.8(6) . . . . ?
C16 C17 C28 C27 -0.2(7) . . . . ?
C16 C17 C28 C29 -179.8(5) . . . . ?
C17 C18 C19 C20 -0.6(10) . . . . ?
C17 C28 C29 C20 -0.2(8) . . . . ?
C17 C28 C29 C24 179.3(5) . . . . ?
C18 C17 C28 C27 -179.9(5) . . . . ?
C18 C17 C28 C29 0.5(7) . . . . ?
C18 C19 C20 C21 179.1(7) . . . . ?
C18 C19 C20 C29 0.9(10) . . . . ?
C19 C20 C21 C22 -179.0(7) . . . . ?
C19 C20 C29 C24 180.0(6) . . . . ?
C19 C20 C29 C28 -0.5(9) . . . . ?
C20 C21 C22 C23 -1.3(13) . . . . ?
C21 C20 C29 C24 1.7(9) . . . . ?
C21 C20 C29 C28 -178.7(6) . . . . ?
C21 C22 C23 C24 2.5(12) . . . . ?
C22 C23 C24 C25 179.5(6) . . . . ?
C22 C23 C24 C29 -1.5(10) . . . . ?
C23 C24 C25 C26 180.0(7) . . . . ?
C23 C24 C29 C20 -0.6(9) . . . . ?
C23 C24 C29 C28 179.9(6) . . . . ?
C24 C25 C26 C27 0.5(9) . . . . ?
C25 C24 C29 C20 178.4(6) . . . . ?
C25 C24 C29 C28 -1.1(8) . . . . ?
C25 C26 C27 C14 -179.7(5) . . . . ?
C25 C26 C27 C28 -1.8(8) . . . . ?
C26 C27 C28 C17 -177.9(5) . . . . ?
C26 C27 C28 C29 1.6(7) . . . . ?
C27 C14 C15 C16 -0.4(7) . . . . ?
C27 C28 C29 C20 -179.8(5) . . . . ?
C27 C28 C29 C24 -0.3(8) . . . . ?
C28 C17 C18 C19 -0.1(8) . . . . ?
C29 C20 C21 C22 -0.8(11) . . . . ?
C29 C24 C25 C26 1.0(9) . . . . ?

loop_
_twin_individual_id
_twin_individual_mass_fraction_refined
1 0.97(4)
2 0.03(4)
